data_1549565
loop_
_publ_author_name
'Ruan, Wenqing'
'Leung, Tsz-Fai'
'Shi, Chuan'
'Lee, Ka Ho'
'Sung, Herman H. Y.'
'Williams, Ian D.'
'Lin, Zhenyang'
'Jia, Guochen'

_publ_section_title
;
 Facile synthesis of polycyclic metallaarynes.
;
_journal_issue 27
_journal_name_full 'Chemical science'
_journal_page_first 5994
_journal_page_last 5998
_journal_paper_doi 10.1039/c8sc02086h
_journal_volume 9
_journal_year 2018
_chemical_formula_moiety 'C48 H44 Cl2 Os P2 Si, C H2 Cl2'
_chemical_formula_sum 'C49 H46 Cl4 Os P2 Si'
_chemical_formula_weight 1056.89
_space_group_crystal_system monoclinic
_space_group_IT_number 14
_space_group_name_Hall '-P 2ybc'
_space_group_name_H-M_alt 'P 1 21/c 1'
_symmetry_space_group_name_Hall '-P 2ybc'
_symmetry_space_group_name_H-M 'P 1 21/c 1'
_atom_sites_solution_hydrogens geom
_atom_sites_solution_primary direct
_audit_creation_date 2017-08-10
_audit_creation_method
;
Olex2 1.2
(compiled 2017.07.20 svn.r3457 for OlexSys, GUI svn.r5370)
;
_audit_update_record
;
2017-12-08 deposited with the CCDC.
2018-06-19 downloaded from the CCDC.
;
_cell_angle_alpha 90
_cell_angle_beta 94.8290(15)
_cell_angle_gamma 90
_cell_formula_units_Z 4
_cell_length_a 11.60758(19)
_cell_length_b 16.9798(3)
_cell_length_c 22.4892(4)
_cell_measurement_reflns_used 4323
_cell_measurement_temperature 100.00(10)
_cell_measurement_theta_max 75.4990
_cell_measurement_theta_min 3.9440
_cell_volume 4416.76(13)
_computing_cell_refinement 'CrysAlisPro 1.171.38.46 (Rigaku OD, 2015)'
_computing_data_collection 'CrysAlisPro 1.171.38.46 (Rigaku OD, 2015)'
_computing_data_reduction 'CrysAlisPro 1.171.38.46 (Rigaku OD, 2015)'
_computing_molecular_graphics 'Olex2 (Dolomanov et al., 2009)'
_computing_publication_material 'Olex2 (Dolomanov et al., 2009)'
_computing_structure_refinement 'ShelXL (Sheldrick, 2015)'
_computing_structure_solution 'ShelXS (Sheldrick, 2008)'
_diffrn_ambient_environment N~2~
_diffrn_ambient_temperature 100.00(10)
_diffrn_detector 'CCD plate'
_diffrn_detector_area_resol_mean 10.3577
_diffrn_detector_type Atlas
_diffrn_measured_fraction_theta_full 0.990
_diffrn_measured_fraction_theta_max 0.988
_diffrn_measurement_details
;
List of Runs (angles in degrees, time in seconds):

  # Type    Start    End  Width  t~exp~   \w     \q     \k     \f   Frames
#--------------------------------------------------------------------------
  1  \w     80.00 178.00   1.00    4.00    --  110.57  30.00 -60.00   98
  2  \w    -70.00  31.00   1.00    2.00    --  -40.57  57.00-120.00  101
  3  \w   -117.00 -14.00   1.00    2.00    --  -40.57 -37.00  30.00  103
  4  \w    100.00 176.00   1.00    4.00    --  110.57 111.00 120.00   76
  5  \w     85.00 178.00   1.00    4.00    --  110.57  45.00-120.00   93
  6  \w     37.00 141.00   1.00    4.00    --  110.57 -61.00  30.00  104
;
_diffrn_measurement_device 'kappa diffractometer'
_diffrn_measurement_device_type 'SuperNova, Dual, Cu at zero, Atlas'
_diffrn_measurement_method '\w scans'
_diffrn_orient_matrix_type 'CrysAlisPro convention (1999,Acta A55,543-557)'
_diffrn_orient_matrix_UB_11 -0.0017044000
_diffrn_orient_matrix_UB_12 -0.0019740000
_diffrn_orient_matrix_UB_13 -0.0685599000
_diffrn_orient_matrix_UB_21 -0.0638314000
_diffrn_orient_matrix_UB_22 -0.0796471000
_diffrn_orient_matrix_UB_23 -0.0009698000
_diffrn_orient_matrix_UB_31 -0.1167679000
_diffrn_orient_matrix_UB_32 0.0435387000
_diffrn_orient_matrix_UB_33 -0.0050352000
_diffrn_radiation_monochromator mirror
_diffrn_radiation_probe x-ray
_diffrn_radiation_type CuK\a
_diffrn_radiation_wavelength 1.54184
_diffrn_reflns_av_R_equivalents 0.0500
_diffrn_reflns_av_unetI/netI 0.0752
_diffrn_reflns_Laue_measured_fraction_full 0.990
_diffrn_reflns_Laue_measured_fraction_max 0.988
_diffrn_reflns_limit_h_max 9
_diffrn_reflns_limit_h_min -13
_diffrn_reflns_limit_k_max 14
_diffrn_reflns_limit_k_min -20
_diffrn_reflns_limit_l_max 25
_diffrn_reflns_limit_l_min -26
_diffrn_reflns_number 13755
_diffrn_reflns_point_group_measured_fraction_full 0.990
_diffrn_reflns_point_group_measured_fraction_max 0.988
_diffrn_reflns_theta_full 66.500
_diffrn_reflns_theta_max 67.498
_diffrn_reflns_theta_min 3.266
_diffrn_source 'micro-focus sealed X-ray tube'
_diffrn_source_current 0.80
_diffrn_source_power 0.040
_diffrn_source_target Cu
_diffrn_source_type 'SuperNova (Cu) X-ray Source'
_diffrn_source_voltage 50
_exptl_absorpt_coefficient_mu 8.887
_exptl_absorpt_correction_T_max 1.00000
_exptl_absorpt_correction_T_min 0.85386
_exptl_absorpt_correction_type multi-scan
_exptl_absorpt_process_details
;
CrysAlisPro 1.171.38.46 (Rigaku Oxford Diffraction, 2015)
Empirical absorption correction using spherical harmonics,
 implemented in SCALE3 ABSPACK scaling algorithm.
;
_exptl_crystal_colour yellow
_exptl_crystal_colour_primary yellow
_exptl_crystal_density_diffrn 1.589
_exptl_crystal_density_method 'not measured'
_exptl_crystal_description block
_exptl_crystal_F_000 2112
_exptl_crystal_size_max 0.04
_exptl_crystal_size_mid 0.04
_exptl_crystal_size_min 0.04
_refine_diff_density_max 1.535
_refine_diff_density_min -1.118
_refine_diff_density_rms 0.134
_refine_ls_extinction_method none
_refine_ls_goodness_of_fit_ref 1.003
_refine_ls_hydrogen_treatment constr
_refine_ls_matrix_type full
_refine_ls_number_parameters 517
_refine_ls_number_reflns 7871
_refine_ls_number_restraints 0
_refine_ls_restrained_S_all 1.003
_refine_ls_R_factor_all 0.0651
_refine_ls_R_factor_gt 0.0431
_refine_ls_shift/su_max 0.002
_refine_ls_shift/su_mean 0.000
_refine_ls_structure_factor_coef Fsqd
_refine_ls_weighting_details 'w=1/[\s^2^(Fo^2^)+(0.0350P)^2^] where P=(Fo^2^+2Fc^2^)/3'
_refine_ls_weighting_scheme calc
_refine_ls_wR_factor_gt 0.0906
_refine_ls_wR_factor_ref 0.0972
_reflns_Friedel_coverage 0.000
_reflns_number_gt 6008
_reflns_number_total 7871
_reflns_threshold_expression 'I > 2\s(I)'
_cod_data_source_file c8sc02086h2.cif
_cod_data_source_block ruan29cult
_cod_depositor_comments 'Adding full bibliography for 1549565--1549567.cif.'
_cod_original_cell_volume 4416.77(13)
_cod_database_code 1549565
_shelx_shelxl_version_number 2014/7
_chemical_oxdiff_formula 'Os Cl2 P2 C42 Si C4 H50'
_shelx_space_group_comment
;
The symmetry employed for this shelxl refinement is uniquely defined
by the following loop, which should always be used as a source of
symmetry information in preference to the above space-group names.
They are only intended as comments.
;
_shelx_estimated_absorpt_t_max 0.718
_shelx_estimated_absorpt_t_min 0.718
_reflns_odcompleteness_completeness 98.62
_reflns_odcompleteness_iscentric 1
_reflns_odcompleteness_theta 68.13
_olex2_refinement_description
;
1. Fixed Uiso
 At 1.2 times of:
  All C(H) groups, All C(H,H) groups
 At 1.5 times of:
  All C(H,H,H) groups
2.a Secondary CH2 refined with riding coordinates:
 C1S(H1SA,H1SB)
2.b Aromatic/amide H refined with riding coordinates:
 C5(H5), C6(H6), C7(H7), C8(H8), C9(H9), C22(H22), C23(H23), C24(H24),
 C25(H25), C26(H26), C32(H32), C33(H33), C34(H34), C35(H35), C36(H36), C42(H42),
  C43(H43), C44(H44), C45(H45), C46(H46), C52(H52), C53(H53), C54(H54),
 C55(H55), C56(H56), C62(H62), C63(H63), C64(H64), C65(H65), C66(H66), C72(H72),
  C73(H73), C74(H74), C75(H75), C76(H76)
2.c Idealised Me refined as rotating group:
 C10(H10A,H10B,H10C), C11(H11A,H11B,H11C), C12(H12A,H12B,H12C)
;
_olex2_date_sample_data_collection 2017-07-19
_olex2_submission_special_instructions 'No special instructions were received'
_oxdiff_exptl_absorpt_empirical_details
;
Empirical correction (ABSPACK) includes:
- Absorption correction using spherical harmonics
- Frame scaling
;
_oxdiff_exptl_absorpt_empirical_full_max 1.296
_oxdiff_exptl_absorpt_empirical_full_min 0.758

loop_
_space_group_symop_operation_xyz
'x, y, z'
'-x, y+1/2, -z+1/2'
'-x, -y, -z'
'x, -y-1/2, z-1/2'

loop_
_atom_site_label
_atom_site_type_symbol
_atom_site_fract_x
_atom_site_fract_y
_atom_site_fract_z
_atom_site_U_iso_or_equiv
_atom_site_adp_type
_atom_site_occupancy
_atom_site_site_symmetry_order
_atom_site_calc_flag
_atom_site_refinement_flags_posn
Os1 Os 0.23081(2) 0.66085(2) 0.13712(2) 0.01439(7) Uani 1 1 d .
Cl1 Cl 0.26900(12) 0.64206(8) 0.03208(6) 0.0193(3) Uani 1 1 d .
Cl2 Cl 0.44205(11) 0.66657(9) 0.16278(6) 0.0202(3) Uani 1 1 d .
P1 P 0.23806(13) 0.51959(9) 0.15052(6) 0.0167(3) Uani 1 1 d .
P2 P 0.22857(12) 0.80075(9) 0.11865(6) 0.0156(3) Uani 1 1 d .
Si1 Si 0.07724(16) 0.68303(10) 0.32141(8) 0.0230(4) Uani 1 1 d .
C1 C 0.1601(5) 0.6738(3) 0.2060(2) 0.0170(12) Uani 1 1 d .
C2 C 0.0674(5) 0.6767(3) 0.2373(3) 0.0203(13) Uani 1 1 d .
C3 C -0.0389(5) 0.6672(4) 0.1982(3) 0.0225(13) Uani 1 1 d .
C4 C -0.0365(5) 0.6572(4) 0.1353(3) 0.0218(12) Uani 1 1 d .
C5 C 0.0679(5) 0.6540(3) 0.1062(3) 0.0177(12) Uani 1 1 d .
H5 H 0.0564 0.6474 0.0642 0.021 Uiso 1 1 calc R
C6 C -0.1483(5) 0.6683(4) 0.2216(3) 0.0261(14) Uani 1 1 d .
H6 H -0.1525 0.6745 0.2633 0.031 Uiso 1 1 calc R
C7 C -0.2491(5) 0.6604(4) 0.1849(3) 0.0277(14) Uani 1 1 d .
H7 H -0.3214 0.6618 0.2018 0.033 Uiso 1 1 calc R
C8 C -0.2467(6) 0.6505(4) 0.1234(3) 0.0334(16) Uani 1 1 d .
H8 H -0.3166 0.6450 0.0986 0.040 Uiso 1 1 calc R
C9 C -0.1435(5) 0.6487(4) 0.0995(3) 0.0231(13) Uani 1 1 d .
H9 H -0.1422 0.6416 0.0577 0.028 Uiso 1 1 calc R
C10 C 0.0449(7) 0.5845(4) 0.3518(3) 0.0388(18) Uani 1 1 d .
H10A H -0.0324 0.5677 0.3358 0.058 Uiso 1 1 calc GR
H10B H 0.0476 0.5873 0.3954 0.058 Uiso 1 1 calc GR
H10C H 0.1024 0.5464 0.3402 0.058 Uiso 1 1 calc GR
C11 C -0.0267(6) 0.7560(4) 0.3486(3) 0.0358(17) Uani 1 1 d .
H11A H -0.0327 0.8014 0.3216 0.054 Uiso 1 1 calc GR
H11B H 0.0009 0.7735 0.3888 0.054 Uiso 1 1 calc GR
H11C H -0.1029 0.7314 0.3496 0.054 Uiso 1 1 calc GR
C12 C 0.2257(6) 0.7136(4) 0.3496(3) 0.0298(15) Uani 1 1 d .
H12A H 0.2823 0.6788 0.3329 0.045 Uiso 1 1 calc GR
H12B H 0.2340 0.7100 0.3932 0.045 Uiso 1 1 calc GR
H12C H 0.2392 0.7680 0.3374 0.045 Uiso 1 1 calc GR
C21 C 0.0913(5) 0.4809(3) 0.1440(3) 0.0175(12) Uani 1 1 d .
C22 C 0.0325(5) 0.4725(3) 0.0873(3) 0.0230(13) Uani 1 1 d .
H22 H 0.0727 0.4805 0.0527 0.028 Uiso 1 1 calc R
C23 C -0.0839(5) 0.4528(4) 0.0812(3) 0.0258(14) Uani 1 1 d .
H23 H -0.1231 0.4466 0.0427 0.031 Uiso 1 1 calc R
C24 C -0.1429(6) 0.4419(4) 0.1322(3) 0.0267(14) Uani 1 1 d .
H24 H -0.2225 0.4282 0.1283 0.032 Uiso 1 1 calc R
C25 C -0.0860(5) 0.4510(4) 0.1883(3) 0.0249(14) Uani 1 1 d .
H25 H -0.1268 0.4435 0.2227 0.030 Uiso 1 1 calc R
C26 C 0.0320(5) 0.4712(4) 0.1947(3) 0.0215(13) Uani 1 1 d .
H26 H 0.0707 0.4781 0.2333 0.026 Uiso 1 1 calc R
C31 C 0.2995(5) 0.4840(4) 0.2232(3) 0.0196(13) Uani 1 1 d .
C32 C 0.3074(6) 0.4025(4) 0.2334(3) 0.0279(15) Uani 1 1 d .
H32 H 0.2776 0.3666 0.2036 0.034 Uiso 1 1 calc R
C33 C 0.3591(6) 0.3745(4) 0.2874(3) 0.0340(17) Uani 1 1 d .
H33 H 0.3665 0.3194 0.2943 0.041 Uiso 1 1 calc R
C34 C 0.3995(6) 0.4274(4) 0.3308(3) 0.0309(16) Uani 1 1 d .
H34 H 0.4330 0.4085 0.3681 0.037 Uiso 1 1 calc R
C35 C 0.3919(6) 0.5074(5) 0.3209(3) 0.0343(17) Uani 1 1 d .
H35 H 0.4209 0.5431 0.3511 0.041 Uiso 1 1 calc R
C36 C 0.3418(5) 0.5362(4) 0.2666(3) 0.0250(14) Uani 1 1 d .
H36 H 0.3369 0.5913 0.2596 0.030 Uiso 1 1 calc R
C41 C 0.3175(5) 0.4617(3) 0.0992(3) 0.0199(13) Uani 1 1 d .
C42 C 0.2724(6) 0.3929(4) 0.0704(3) 0.0307(15) Uani 1 1 d .
H42 H 0.1969 0.3754 0.0771 0.037 Uiso 1 1 calc R
C43 C 0.3379(6) 0.3508(4) 0.0324(3) 0.0344(17) Uani 1 1 d .
H43 H 0.3044 0.3077 0.0103 0.041 Uiso 1 1 calc R
C44 C 0.4519(6) 0.3715(4) 0.0267(3) 0.0360(18) Uani 1 1 d .
H44 H 0.4985 0.3400 0.0032 0.043 Uiso 1 1 calc R
C45 C 0.4976(5) 0.4384(4) 0.0553(3) 0.0224(13) Uani 1 1 d .
H45 H 0.5753 0.4533 0.0508 0.027 Uiso 1 1 calc R
C46 C 0.4308(5) 0.4830(4) 0.0899(3) 0.0189(12) Uani 1 1 d .
H46 H 0.4625 0.5295 0.1081 0.023 Uiso 1 1 calc R
C51 C 0.0803(5) 0.8311(4) 0.0983(3) 0.0247(13) Uani 1 1 d .
C52 C 0.0096(5) 0.8587(4) 0.1403(3) 0.0276(15) Uani 1 1 d .
H52 H 0.0421 0.8681 0.1798 0.033 Uiso 1 1 calc R
C53 C -0.1063(6) 0.8729(4) 0.1264(4) 0.043(2) Uani 1 1 d .
H53 H -0.1529 0.8922 0.1559 0.052 Uiso 1 1 calc R
C54 C -0.1544(7) 0.8585(4) 0.0685(5) 0.049(2) Uani 1 1 d .
H54 H -0.2345 0.8674 0.0584 0.059 Uiso 1 1 calc R
C55 C -0.0857(6) 0.8317(5) 0.0264(4) 0.0419(19) Uani 1 1 d .
H55 H -0.1189 0.8233 -0.0132 0.050 Uiso 1 1 calc R
C56 C 0.0308(6) 0.8165(4) 0.0396(3) 0.0319(16) Uani 1 1 d .
H56 H 0.0767 0.7967 0.0100 0.038 Uiso 1 1 calc R
C61 C 0.2805(5) 0.8661(4) 0.1797(3) 0.0191(12) Uani 1 1 d .
C62 C 0.3343(5) 0.8364(4) 0.2324(3) 0.0212(12) Uani 1 1 d .
H62 H 0.3392 0.7810 0.2382 0.025 Uiso 1 1 calc R
C63 C 0.3815(5) 0.8869(4) 0.2771(3) 0.0246(14) Uani 1 1 d .
H63 H 0.4188 0.8659 0.3129 0.030 Uiso 1 1 calc R
C64 C 0.3737(5) 0.9673(4) 0.2691(3) 0.0246(14) Uani 1 1 d .
H64 H 0.4062 1.0019 0.2992 0.030 Uiso 1 1 calc R
C65 C 0.3176(5) 0.9978(4) 0.2164(3) 0.0252(14) Uani 1 1 d .
H65 H 0.3110 1.0532 0.2109 0.030 Uiso 1 1 calc R
C66 C 0.2719(5) 0.9470(4) 0.1723(3) 0.0229(13) Uani 1 1 d .
H66 H 0.2342 0.9679 0.1366 0.028 Uiso 1 1 calc R
C71 C 0.3098(5) 0.8392(4) 0.0585(3) 0.0209(12) Uani 1 1 d .
C72 C 0.4208(5) 0.8096(4) 0.0527(3) 0.0219(13) Uani 1 1 d .
H72 H 0.4489 0.7657 0.0757 0.026 Uiso 1 1 calc R
C73 C 0.4899(6) 0.8456(4) 0.0123(3) 0.0256(14) Uani 1 1 d .
H73 H 0.5658 0.8264 0.0087 0.031 Uiso 1 1 calc R
C74 C 0.4499(6) 0.9081(4) -0.0221(3) 0.0275(15) Uani 1 1 d .
H74 H 0.4981 0.9318 -0.0492 0.033 Uiso 1 1 calc R
C75 C 0.3400(6) 0.9364(4) -0.0175(3) 0.0307(15) Uani 1 1 d .
H75 H 0.3116 0.9787 -0.0422 0.037 Uiso 1 1 calc R
C76 C 0.2699(6) 0.9034(4) 0.0235(3) 0.0248(14) Uani 1 1 d .
H76 H 0.1952 0.9245 0.0276 0.030 Uiso 1 1 calc R
Cl1S Cl 0.53737(17) 0.69648(11) 0.29693(8) 0.0394(4) Uani 1 1 d .
Cl2S Cl 0.69370(16) 0.65057(15) 0.39975(8) 0.0515(6) Uani 1 1 d .
C1S C 0.5823(8) 0.7187(5) 0.3708(4) 0.051(2) Uani 1 1 d .
H1SA H 0.5154 0.7156 0.3953 0.061 Uiso 1 1 calc R
H1SB H 0.6127 0.7732 0.3733 0.061 Uiso 1 1 calc R

loop_
_atom_site_aniso_label
_atom_site_aniso_U_11
_atom_site_aniso_U_22
_atom_site_aniso_U_33
_atom_site_aniso_U_23
_atom_site_aniso_U_13
_atom_site_aniso_U_12
Os1 0.01310(12) 0.01315(12) 0.01772(12) -0.00175(11) 0.00593(8) -0.00034(11)
Cl1 0.0192(7) 0.0200(7) 0.0198(7) -0.0037(5) 0.0071(5) -0.0017(5)
Cl2 0.0141(6) 0.0212(7) 0.0257(7) -0.0026(6) 0.0037(5) -0.0006(6)
P1 0.0159(7) 0.0134(7) 0.0218(8) -0.0018(6) 0.0081(6) -0.0001(6)
P2 0.0153(7) 0.0125(7) 0.0197(7) -0.0008(5) 0.0056(6) 0.0002(6)
Si1 0.0297(9) 0.0182(8) 0.0232(8) 0.0000(6) 0.0133(7) -0.0004(7)
C1 0.019(3) 0.018(3) 0.015(3) -0.001(2) 0.001(2) 0.003(2)
C2 0.022(3) 0.015(3) 0.024(3) 0.004(2) 0.008(2) -0.002(2)
C3 0.021(3) 0.017(3) 0.031(3) 0.002(3) 0.014(3) 0.004(3)
C4 0.017(3) 0.017(3) 0.031(3) 0.002(3) 0.004(2) 0.005(3)
C5 0.025(3) 0.009(3) 0.020(3) 0.000(2) 0.006(2) 0.000(2)
C6 0.020(3) 0.025(3) 0.035(4) -0.002(3) 0.010(3) 0.001(3)
C7 0.017(3) 0.025(3) 0.043(4) 0.002(3) 0.015(3) -0.002(3)
C8 0.021(3) 0.028(4) 0.051(5) 0.005(3) 0.003(3) 0.001(3)
C9 0.021(3) 0.022(3) 0.026(3) 0.001(3) 0.000(2) 0.002(3)
C10 0.062(5) 0.027(4) 0.030(4) 0.008(3) 0.018(4) -0.003(4)
C11 0.040(4) 0.030(4) 0.040(4) -0.009(3) 0.022(3) -0.001(3)
C12 0.037(4) 0.031(4) 0.022(3) -0.002(3) 0.008(3) 0.001(3)
C21 0.018(3) 0.014(3) 0.022(3) -0.002(2) 0.006(2) 0.004(2)
C22 0.029(3) 0.015(3) 0.027(3) -0.003(2) 0.009(3) -0.005(3)
C23 0.022(3) 0.027(3) 0.029(3) -0.002(3) 0.001(3) -0.003(3)
C24 0.025(3) 0.027(3) 0.029(4) -0.001(3) 0.006(3) -0.009(3)
C25 0.025(3) 0.023(3) 0.028(3) 0.008(3) 0.012(3) 0.004(3)
C26 0.018(3) 0.021(3) 0.025(3) 0.000(3) 0.002(2) 0.000(2)
C31 0.013(3) 0.020(3) 0.027(3) 0.008(3) 0.011(2) 0.003(2)
C32 0.030(4) 0.024(3) 0.031(4) 0.006(3) 0.011(3) 0.001(3)
C33 0.034(4) 0.027(4) 0.043(4) 0.016(3) 0.011(3) 0.009(3)
C34 0.022(3) 0.040(4) 0.032(4) 0.016(3) 0.011(3) 0.009(3)
C35 0.037(4) 0.044(4) 0.022(3) 0.001(3) 0.006(3) -0.002(3)
C36 0.022(3) 0.029(4) 0.024(3) 0.009(3) 0.004(3) 0.006(3)
C41 0.027(3) 0.016(3) 0.018(3) -0.002(2) 0.009(2) 0.003(2)
C42 0.028(4) 0.025(3) 0.041(4) -0.006(3) 0.014(3) -0.005(3)
C43 0.033(4) 0.026(4) 0.045(4) -0.010(3) 0.007(3) -0.003(3)
C44 0.041(4) 0.020(3) 0.051(5) -0.013(3) 0.025(4) 0.003(3)
C45 0.019(3) 0.023(3) 0.027(3) 0.005(3) 0.010(2) 0.002(3)
C46 0.021(3) 0.020(3) 0.016(3) 0.000(2) 0.005(2) 0.000(3)
C51 0.020(3) 0.017(3) 0.038(4) 0.003(3) 0.004(3) 0.000(3)
C52 0.018(3) 0.022(3) 0.044(4) -0.002(3) 0.007(3) -0.001(3)
C53 0.020(4) 0.023(4) 0.088(7) -0.004(4) 0.014(4) -0.002(3)
C54 0.022(4) 0.023(4) 0.100(8) 0.005(4) -0.004(4) 0.002(3)
C55 0.033(4) 0.037(4) 0.053(5) 0.007(4) -0.013(4) -0.010(4)
C56 0.030(4) 0.032(4) 0.032(4) 0.010(3) -0.004(3) -0.005(3)
C61 0.018(3) 0.022(3) 0.018(3) -0.002(2) 0.009(2) -0.006(2)
C62 0.020(3) 0.024(3) 0.020(3) 0.001(3) 0.005(2) 0.005(3)
C63 0.022(3) 0.031(4) 0.021(3) -0.005(3) 0.002(2) -0.001(3)
C64 0.018(3) 0.031(4) 0.025(3) -0.010(3) 0.003(2) -0.007(3)
C65 0.028(3) 0.017(3) 0.033(4) -0.005(3) 0.015(3) -0.008(3)
C66 0.028(3) 0.023(3) 0.018(3) -0.003(2) 0.005(3) 0.001(3)
C71 0.020(3) 0.020(3) 0.023(3) -0.006(3) 0.007(2) -0.005(3)
C72 0.028(3) 0.017(3) 0.023(3) -0.007(2) 0.009(3) -0.003(3)
C73 0.028(3) 0.031(4) 0.019(3) -0.008(3) 0.010(2) -0.002(3)
C74 0.043(4) 0.025(3) 0.015(3) 0.000(3) 0.007(3) -0.014(3)
C75 0.045(4) 0.025(4) 0.022(3) 0.005(3) 0.003(3) 0.002(3)
C76 0.035(4) 0.019(3) 0.020(3) -0.003(2) 0.004(3) 0.003(3)
Cl1S 0.0468(10) 0.0401(10) 0.0315(9) -0.0033(8) 0.0048(8) 0.0020(8)
Cl2S 0.0362(10) 0.0872(17) 0.0307(9) -0.0045(10) 0.0009(7) 0.0002(11)
C1S 0.061(6) 0.053(5) 0.038(5) -0.003(4) -0.008(4) 0.002(5)

loop_
_atom_type_symbol
_atom_type_description
_atom_type_scat_dispersion_real
_atom_type_scat_dispersion_imag
_atom_type_scat_source
C C 0.0181 0.0091 'International Tables Vol C Tables 4.2.6.8 and 6.1.1.4'
H H 0.0000 0.0000 'International Tables Vol C Tables 4.2.6.8 and 6.1.1.4'
Cl Cl 0.3639 0.7018 'International Tables Vol C Tables 4.2.6.8 and 6.1.1.4'
Os Os -4.9801 6.2216 'International Tables Vol C Tables 4.2.6.8 and 6.1.1.4'
P P 0.2955 0.4335 'International Tables Vol C Tables 4.2.6.8 and 6.1.1.4'
Si Si 0.2541 0.3302 'International Tables Vol C Tables 4.2.6.8 and 6.1.1.4'

loop_
_geom_angle_atom_site_label_1
_geom_angle_atom_site_label_2
_geom_angle_atom_site_label_3
_geom_angle
Cl1 Os1 Cl2 88.51(5)
P1 Os1 Cl1 89.07(5)
P1 Os1 Cl2 89.23(5)
P2 Os1 Cl1 87.85(5)
P2 Os1 Cl2 89.86(5)
P2 Os1 P1 176.82(5)
C1 Os1 Cl1 163.74(18)
C1 Os1 Cl2 107.75(18)
C1 Os1 P1 91.54(18)
C1 Os1 P2 91.65(18)
C1 Os1 C5 79.5(2)
C5 Os1 Cl1 84.19(17)
C5 Os1 Cl2 172.70(17)
C5 Os1 P1 90.45(17)
C5 Os1 P2 90.06(17)
C21 P1 Os1 109.01(19)
C21 P1 C31 104.1(3)
C21 P1 C41 105.9(3)
C31 P1 Os1 116.5(2)
C41 P1 Os1 118.0(2)
C41 P1 C31 102.0(3)
C51 P2 Os1 108.6(2)
C51 P2 C61 105.2(3)
C51 P2 C71 104.3(3)
C61 P2 Os1 118.1(2)
C61 P2 C71 100.4(3)
C71 P2 Os1 118.6(2)
C10 Si1 C2 108.7(3)
C10 Si1 C11 108.7(3)
C10 Si1 C12 109.6(4)
C11 Si1 C2 112.3(3)
C12 Si1 C2 109.5(3)
C12 Si1 C11 108.0(3)
C2 C1 Os1 153.1(5)
C1 C2 Si1 123.2(5)
C1 C2 C3 110.7(5)
C3 C2 Si1 125.9(4)
C4 C3 C2 121.6(5)
C6 C3 C2 120.8(6)
C6 C3 C4 117.6(6)
C3 C4 C9 118.8(6)
C5 C4 C3 123.2(6)
C5 C4 C9 118.0(6)
C4 C5 Os1 131.8(5)
C7 C6 C3 121.3(6)
C6 C7 C8 121.1(6)
C9 C8 C7 119.2(6)
C8 C9 C4 122.0(6)
C22 C21 P1 119.3(4)
C26 C21 P1 120.1(5)
C26 C21 C22 119.9(5)
C23 C22 C21 120.6(6)
C22 C23 C24 119.4(6)
C25 C24 C23 120.3(6)
C24 C25 C26 120.4(6)
C21 C26 C25 119.3(6)
C32 C31 P1 119.1(5)
C36 C31 P1 120.6(5)
C36 C31 C32 120.2(6)
C33 C32 C31 119.8(7)
C34 C33 C32 119.3(7)
C35 C34 C33 121.0(7)
C34 C35 C36 120.2(7)
C31 C36 C35 119.5(6)
C42 C41 P1 123.2(5)
C46 C41 P1 119.2(5)
C46 C41 C42 117.5(6)
C43 C42 C41 120.4(6)
C44 C43 C42 120.3(6)
C43 C44 C45 119.6(6)
C46 C45 C44 120.1(6)
C45 C46 C41 121.8(6)
C52 C51 P2 121.8(5)
C52 C51 C56 118.5(6)
C56 C51 P2 119.1(5)
C53 C52 C51 121.9(7)
C52 C53 C54 119.2(8)
C55 C54 C53 119.6(7)
C54 C55 C56 121.9(8)
C55 C56 C51 118.7(7)
C62 C61 P2 121.1(5)
C66 C61 P2 119.7(5)
C66 C61 C62 119.1(6)
C61 C62 C63 120.8(6)
C64 C63 C62 119.7(6)
C63 C64 C65 119.8(6)
C66 C65 C64 119.8(6)
C65 C66 C61 120.8(6)
C72 C71 P2 118.4(5)
C72 C71 C76 119.4(6)
C76 C71 P2 121.7(5)
C71 C72 C73 119.0(6)
C74 C73 C72 121.2(6)
C73 C74 C75 120.0(6)
C74 C75 C76 120.3(6)
C75 C76 C71 120.0(6)
Cl1S C1S Cl2S 110.6(5)

loop_
_geom_bond_atom_site_label_1
_geom_bond_atom_site_label_2
_geom_bond_distance
Os1 Cl1 2.4608(13)
Os1 Cl2 2.4731(13)
Os1 P1 2.4180(15)
Os1 P2 2.4114(15)
Os1 C1 1.826(6)
Os1 C5 1.963(6)
P1 C21 1.821(6)
P1 C31 1.830(6)
P1 C41 1.824(6)
P2 C51 1.818(6)
P2 C61 1.828(6)
P2 C71 1.834(6)
Si1 C2 1.887(6)
Si1 C10 1.858(7)
Si1 C11 1.868(7)
Si1 C12 1.859(7)
C1 C2 1.337(8)
C2 C3 1.463(9)
C3 C4 1.427(9)
C3 C6 1.415(8)
C4 C5 1.425(8)
C4 C9 1.430(8)
C6 C7 1.380(9)
C7 C8 1.397(10)
C8 C9 1.353(9)
C21 C22 1.403(8)
C21 C26 1.390(8)
C22 C23 1.387(9)
C23 C24 1.397(9)
C24 C25 1.382(9)
C25 C26 1.408(9)
C31 C32 1.405(9)
C31 C36 1.378(9)
C32 C33 1.392(9)
C33 C34 1.381(10)
C34 C35 1.378(10)
C35 C36 1.397(9)
C41 C42 1.414(9)
C41 C46 1.396(8)
C42 C43 1.388(10)
C43 C44 1.386(10)
C44 C45 1.389(9)
C45 C46 1.373(8)
C51 C52 1.384(9)
C51 C56 1.415(9)
C52 C53 1.377(9)
C53 C54 1.395(12)
C54 C55 1.367(12)
C55 C56 1.385(10)
C61 C62 1.388(8)
C61 C66 1.387(9)
C62 C63 1.398(8)
C63 C64 1.379(9)
C64 C65 1.404(9)
C65 C66 1.385(8)
C71 C72 1.400(9)
C71 C76 1.400(9)
C72 C73 1.402(9)
C73 C74 1.370(9)
C74 C75 1.376(10)
C75 C76 1.396(9)
Cl1S C1S 1.740(8)
Cl2S C1S 1.815(9)

loop_
_geom_torsion_atom_site_label_1
_geom_torsion_atom_site_label_2
_geom_torsion_atom_site_label_3
_geom_torsion_atom_site_label_4
_geom_torsion
Os1 P1 C21 C22 77.3(5)
Os1 P1 C21 C26 -92.9(5)
Os1 P1 C31 C32 -179.2(4)
Os1 P1 C31 C36 -1.8(5)
Os1 P1 C41 C42 -132.3(5)
Os1 P1 C41 C46 51.4(6)
Os1 P2 C51 C52 93.3(5)
Os1 P2 C51 C56 -78.2(5)
Os1 P2 C61 C62 8.7(5)
Os1 P2 C61 C66 -174.8(4)
Os1 P2 C71 C72 -43.3(6)
Os1 P2 C71 C76 144.8(5)
Os1 C1 C2 Si1 171.5(7)
Os1 C1 C2 C3 -3.4(13)
Cl1 Os1 C1 C2 5.9(16)
Cl2 Os1 C1 C2 -175.7(10)
P1 Os1 C1 C2 -86.1(11)
P1 C21 C22 C23 -171.8(5)
P1 C21 C26 C25 171.8(5)
P1 C31 C32 C33 176.8(5)
P1 C31 C36 C35 -177.8(5)
P1 C41 C42 C43 -179.1(6)
P1 C41 C46 C45 175.1(5)
P2 Os1 C1 C2 93.9(11)
P2 C51 C52 C53 -172.2(5)
P2 C51 C56 C55 172.9(5)
P2 C61 C62 C63 175.2(4)
P2 C61 C66 C65 -175.6(5)
P2 C71 C72 C73 -171.4(5)
P2 C71 C76 C75 173.0(5)
Si1 C2 C3 C4 -175.2(5)
Si1 C2 C3 C6 5.2(9)
C1 C2 C3 C4 -0.5(8)
C1 C2 C3 C6 179.9(6)
C2 C3 C4 C5 1.3(10)
C2 C3 C4 C9 -179.6(6)
C2 C3 C6 C7 179.1(6)
C3 C4 C5 Os1 0.4(10)
C3 C4 C9 C8 0.5(10)
C3 C6 C7 C8 0.5(11)
C4 C3 C6 C7 -0.4(10)
C5 Os1 C1 C2 4.1(11)
C5 C4 C9 C8 179.6(6)
C6 C3 C4 C5 -179.2(6)
C6 C3 C4 C9 0.0(9)
C6 C7 C8 C9 -0.1(11)
C7 C8 C9 C4 -0.4(11)
C9 C4 C5 Os1 -178.8(5)
C10 Si1 C2 C1 -103.2(6)
C10 Si1 C2 C3 70.8(6)
C11 Si1 C2 C1 136.5(5)
C11 Si1 C2 C3 -49.5(6)
C12 Si1 C2 C1 16.5(6)
C12 Si1 C2 C3 -169.4(5)
C21 P1 C31 C32 60.8(5)
C21 P1 C31 C36 -121.8(5)
C21 P1 C41 C42 -10.0(6)
C21 P1 C41 C46 173.8(5)
C21 C22 C23 C24 0.7(10)
C22 C21 C26 C25 1.7(9)
C22 C23 C24 C25 0.2(10)
C23 C24 C25 C26 -0.1(10)
C24 C25 C26 C21 -0.9(10)
C26 C21 C22 C23 -1.6(9)
C31 P1 C21 C22 -157.8(5)
C31 P1 C21 C26 32.0(6)
C31 P1 C41 C42 98.7(6)
C31 P1 C41 C46 -77.5(5)
C31 C32 C33 C34 1.6(10)
C32 C31 C36 C35 -0.4(9)
C32 C33 C34 C35 -1.6(10)
C33 C34 C35 C36 0.7(10)
C34 C35 C36 C31 0.4(10)
C36 C31 C32 C33 -0.6(9)
C41 P1 C21 C22 -50.7(5)
C41 P1 C21 C26 139.1(5)
C41 P1 C31 C32 -49.2(5)
C41 P1 C31 C36 128.2(5)
C41 C42 C43 C44 6.0(12)
C42 C41 C46 C45 -1.3(9)
C42 C43 C44 C45 -5.2(12)
C43 C44 C45 C46 1.1(11)
C44 C45 C46 C41 2.1(10)
C46 C41 C42 C43 -2.8(10)
C51 P2 C61 C62 130.0(5)
C51 P2 C61 C66 -53.5(5)
C51 P2 C71 C72 -164.2(5)
C51 P2 C71 C76 23.9(6)
C51 C52 C53 C54 0.5(11)
C52 C51 C56 C55 1.1(10)
C52 C53 C54 C55 -0.9(12)
C53 C54 C55 C56 1.4(12)
C54 C55 C56 C51 -1.5(11)
C56 C51 C52 C53 -0.6(10)
C61 P2 C51 C52 -34.0(6)
C61 P2 C51 C56 154.5(5)
C61 P2 C71 C72 87.0(5)
C61 P2 C71 C76 -84.9(6)
C61 C62 C63 C64 0.6(9)
C62 C61 C66 C65 0.9(9)
C62 C63 C64 C65 0.6(9)
C63 C64 C65 C66 -0.9(9)
C64 C65 C66 C61 0.2(9)
C66 C61 C62 C63 -1.3(8)
C71 P2 C51 C52 -139.3(6)
C71 P2 C51 C56 49.2(6)
C71 P2 C61 C62 -121.8(5)
C71 P2 C61 C66 54.6(5)
C71 C72 C73 C74 -1.2(10)
C72 C71 C76 C75 1.1(10)
C72 C73 C74 C75 -0.1(10)
C73 C74 C75 C76 2.0(10)
C74 C75 C76 C71 -2.5(10)
C76 C71 C72 C73 0.7(9)
